data_4035937
loop_
_publ_author_name
'Voight, Eric A.'
'Brown, Brian S.'
'Greszler, Stephen N.'
'Halvorsen, Geoff T.'
'Zhao, Gang'
'Kruger, Albert W.'
'Hartung, John'
'Lukin, Kirill A.'
'Martinez, Steven R.'
'Moschetta, Eric G.'
'Tudesco, Michael T.'
'Ide, Nathan D.'

_publ_section_title
;
 Synthesis of ABBV-168, a 2'-Bromouridine for the Treatment of Hepatitis
 C.
;
_journal_issue 8
_journal_name_full 'The Journal of organic chemistry'
_journal_page_first 4723
_journal_page_last 4734
_journal_paper_doi 10.1021/acs.joc.8b02341
_journal_volume 84
_journal_year 2019
_chemical_absolute_configuration ad
_chemical_formula_sum 'C9 H10 Br F N2 O5'
_chemical_formula_weight 325.10
_space_group_crystal_system tetragonal
_space_group_IT_number 92
_space_group_name_Hall 'P 4abw 2nw'
_space_group_name_H-M_alt 'P 41 21 2'
_atom_sites_solution_hydrogens mixed
_audit_creation_method SHELXL-2014/7
_cell_angle_alpha 90
_cell_angle_beta 90
_cell_angle_gamma 90
_cell_formula_units_Z 16
_cell_length_a 17.6590(15)
_cell_length_b 17.6590(15)
_cell_length_c 14.3682(12)
_cell_measurement_reflns_used 9238
_cell_measurement_temperature 100(2)
_cell_measurement_theta_max 27.43
_cell_measurement_theta_min 2.3065
_cell_volume 4480.6(7)
_computing_cell_refinement 'Apex2 v2.4-3 (Bruker, 2012)'
_computing_data_collection 'Apex2 v2.4-3 (Bruker, 2012)'
_computing_data_reduction 'Apex2 v2.4-3 (Bruker, 2012)'
_computing_molecular_graphics 'ORTEP-3 for Windows v2.01'
_computing_publication_material 'SHELXL-97 (Sheldrick, 2008)'
_computing_structure_refinement 'SHELXL-2014/7 (Sheldrick, 2014)'
_computing_structure_solution 'SHELXS-97 (Sheldrick, 2008)'
_diffrn_ambient_temperature 100(2)
_diffrn_measured_fraction_theta_full 1.000
_diffrn_measured_fraction_theta_max 0.999
_diffrn_measurement_device_type CCD
_diffrn_measurement_method 'omega scan'
_diffrn_radiation_type MoK\a
_diffrn_radiation_wavelength 0.71073
_diffrn_reflns_av_R_equivalents 0.0704
_diffrn_reflns_av_unetI/netI 0.0262
_diffrn_reflns_Laue_measured_fraction_full 1.000
_diffrn_reflns_Laue_measured_fraction_max 0.999
_diffrn_reflns_limit_h_max 22
_diffrn_reflns_limit_h_min -22
_diffrn_reflns_limit_k_max 22
_diffrn_reflns_limit_k_min -22
_diffrn_reflns_limit_l_max 18
_diffrn_reflns_limit_l_min -18
_diffrn_reflns_number 53700
_diffrn_reflns_point_group_measured_fraction_full 1.000
_diffrn_reflns_point_group_measured_fraction_max 0.998
_diffrn_reflns_theta_full 25.242
_diffrn_reflns_theta_max 27.487
_diffrn_reflns_theta_min 1.631
_diffrn_source 'sealed tube'
_exptl_absorpt_coefficient_mu 3.701
_exptl_absorpt_correction_T_max 0.7456
_exptl_absorpt_correction_T_min 0.5911
_exptl_absorpt_correction_type multi-scan
_exptl_absorpt_process_details 'SADABS v2.03 (Bruker AXS Inc., 2003'
_exptl_crystal_colour colourless
_exptl_crystal_density_diffrn 1.928
_exptl_crystal_density_method none
_exptl_crystal_description parallelapiped
_exptl_crystal_F_000 2592
_exptl_crystal_size_max 0.400
_exptl_crystal_size_mid 0.400
_exptl_crystal_size_min 0.400
_refine_diff_density_max 0.328
_refine_diff_density_min -0.294
_refine_diff_density_rms 0.055
_refine_ls_abs_structure_details
;
 Flack x determined using 2009 quotients [(I+)-(I-)]/[(I+)+(I-)]
 (Parsons, Flack and Wagner, Acta Cryst. B69 (2013) 249-259).
;
_refine_ls_abs_structure_Flack -0.004(3)
_refine_ls_extinction_method none
_refine_ls_goodness_of_fit_ref 1.021
_refine_ls_hydrogen_treatment mixed
_refine_ls_matrix_type full
_refine_ls_number_parameters 341
_refine_ls_number_reflns 5154
_refine_ls_number_restraints 2
_refine_ls_restrained_S_all 1.022
_refine_ls_R_factor_all 0.0199
_refine_ls_R_factor_gt 0.0179
_refine_ls_shift/su_max 0.002
_refine_ls_shift/su_mean 0.000
_refine_ls_structure_factor_coef Fsqd
_refine_ls_weighting_details 'w=1/[\s^2^(Fo^2^)+(0.0265P)^2^] where P=(Fo^2^+2Fc^2^)/3'
_refine_ls_weighting_scheme calc
_refine_ls_wR_factor_gt 0.0439
_refine_ls_wR_factor_ref 0.0443
_reflns_Friedel_coverage 0.744
_reflns_Friedel_fraction_full 1.000
_reflns_Friedel_fraction_max 0.998
_reflns_number_gt 4865
_reflns_number_total 5154
_reflns_threshold_expression 'I > 2\s(I)'
_cod_data_source_file jo8b02341_si_001.cif
_cod_data_source_block compound14
_cod_depositor_comments
;

2021-04-11
Z value and formula fixed to values more according to usual
chemical conventions.                 miguel
;
_cod_original_formula_sum 'C10.29 H11.43 Br1.14 F1.14 N2.29 O5.71'
_cod_original_formula_weight 371.54
_cod_original_formula_units_Z 14
_cod_original_cell_volume 4480.6(8)
_cod_database_code 4035937
_shelx_shelxl_version_number 2014/7
_shelx_space_group_comment
;
The symmetry employed for this shelxl refinement is uniquely defined
by the following loop, which should always be used as a source of
symmetry information in preference to the above space-group names.
They are only intended as comments.
;
_shelx_estimated_absorpt_t_min 0.319
_shelx_estimated_absorpt_t_max 0.319

loop_
_space_group_symop_operation_xyz
'x, y, z'
'-x, -y, z+1/2'
'-y+1/2, x+1/2, z+1/4'
'y+1/2, -x+1/2, z+3/4'
'-x+1/2, y+1/2, -z+1/4'
'x+1/2, -y+1/2, -z+3/4'
'y, x, -z'
'-y, -x, -z+1/2'

loop_
_atom_site_label
_atom_site_type_symbol
_atom_site_fract_x
_atom_site_fract_y
_atom_site_fract_z
_atom_site_U_iso_or_equiv
_atom_site_adp_type
_atom_site_occupancy
_atom_site_site_symmetry_order
_atom_site_calc_flag
_atom_site_refinement_flags_posn
_atom_site_refinement_flags_adp
Br1 Br 0.91705(2) 0.26051(2) 1.02022(2) 0.01698(6) Uani 1 1 d . .
F1 F 0.79519(7) 0.25616(8) 0.90731(9) 0.0159(3) Uani 1 1 d . .
O1 O 0.90722(9) 0.26328(9) 0.74088(11) 0.0138(3) Uani 1 1 d . .
O2 O 0.82982(10) 0.40567(10) 0.89445(12) 0.0161(4) Uani 1 1 d D .
H2O H 0.7768(18) 0.396(2) 0.881(3) 0.059(12) Uiso 1 1 d D .
O3 O 0.98132(10) 0.41166(11) 0.72168(13) 0.0216(4) Uani 1 1 d D .
H3O H 1.0101(17) 0.3874(18) 0.6955(19) 0.031(10) Uiso 1 1 d D .
O4 O 0.92563(10) 0.06862(9) 0.86530(11) 0.0171(4) Uani 1 1 d . .
O5 O 1.17934(10) 0.09322(10) 0.90020(13) 0.0207(4) Uani 1 1 d . .
N1 N 0.97751(10) 0.18580(11) 0.83960(13) 0.0108(4) Uani 1 1 d . .
N2 N 1.05320(11) 0.08285(11) 0.87821(13) 0.0134(4) Uani 1 1 d . .
H2N H 1.0572 0.0342 0.8905 0.016 Uiso 1 1 calc R U
C1 C 0.87195(12) 0.27220(14) 0.89965(16) 0.0110(5) Uani 1 1 d . .
C2 C 0.87944(13) 0.35167(13) 0.85881(16) 0.0112(5) Uani 1 1 d . .
H2A H 0.9324 0.3697 0.8697 0.013 Uiso 1 1 calc R U
C3 C 0.87016(13) 0.33535(12) 0.75500(16) 0.0115(5) Uani 1 1 d . .
H3 H 0.8151 0.3307 0.7395 0.014 Uiso 1 1 calc R U
C4 C 0.90290(12) 0.21860(13) 0.82335(15) 0.0112(5) Uani 1 1 d . .
H4A H 0.8657 0.1767 0.8132 0.013 Uiso 1 1 calc R U
C5 C 0.90627(15) 0.39497(14) 0.69393(16) 0.0174(5) Uani 1 1 d . .
H5A H 0.9066 0.3770 0.6287 0.021 Uiso 1 1 calc R U
H5B H 0.8755 0.4418 0.6966 0.021 Uiso 1 1 calc R U
C6 C 0.98163(13) 0.10927(13) 0.86142(16) 0.0117(5) Uani 1 1 d . .
C7 C 1.12031(14) 0.12407(14) 0.87814(16) 0.0138(5) Uani 1 1 d . .
C8 C 1.11136(14) 0.20204(13) 0.84982(16) 0.0136(5) Uani 1 1 d . .
H8 H 1.1544 0.2339 0.8438 0.016 Uiso 1 1 calc R U
C9 C 1.04206(13) 0.22921(14) 0.83212(16) 0.0134(5) Uani 1 1 d . .
H9 H 1.0372 0.2806 0.8136 0.016 Uiso 1 1 calc R U
Br2 Br 0.23391(2) 0.91912(2) 0.49033(2) 0.01901(7) Uani 1 1 d . .
F2 F 0.24160(8) 0.80859(8) 0.61960(11) 0.0203(3) Uani 1 1 d . .
O6 O 0.28056(9) 0.93425(9) 0.76268(11) 0.0153(3) Uani 1 1 d . .
O7 O 0.39246(10) 0.83827(9) 0.58793(13) 0.0170(4) Uani 1 1 d D .
H7O H 0.386(2) 0.7869(19) 0.615(3) 0.070(13) Uiso 1 1 d D .
O8 O 0.43707(11) 0.98858(11) 0.73595(14) 0.0241(4) Uani 1 1 d D .
H8O H 0.4813(15) 0.9982(17) 0.742(3) 0.034(9) Uiso 1 1 d D .
O9 O 0.07846(9) 0.94741(9) 0.63971(12) 0.0177(4) Uani 1 1 d . .
O10 O 0.10372(10) 1.19975(9) 0.59439(13) 0.0192(4) Uani 1 1 d . .
N3 N 0.19332(11) 1.00057(11) 0.67287(13) 0.0114(4) Uani 1 1 d . .
N4 N 0.09275(11) 1.07468(11) 0.62251(13) 0.0133(4) Uani 1 1 d . .
H4N H 0.0445 1.0787 0.6081 0.016 Uiso 1 1 calc R U
C10 C 0.26161(14) 0.88428(12) 0.61197(16) 0.0124(5) Uani 1 1 d . .
C11 C 0.34563(13) 0.89120(13) 0.63263(16) 0.0121(5) Uani 1 1 d . .
H11 H 0.3623 0.9429 0.6131 0.015 Uiso 1 1 calc R U
C12 C 0.34577(13) 0.88870(13) 0.73859(17) 0.0142(5) Uani 1 1 d . .
H12 H 0.3381 0.8355 0.7604 0.017 Uiso 1 1 calc R U
C13 C 0.22354(13) 0.92562(13) 0.69439(15) 0.0125(5) Uani 1 1 d . .
H13 H 0.1820 0.8932 0.7199 0.015 Uiso 1 1 calc R U
C14 C 0.41655(14) 0.92119(14) 0.78219(15) 0.0199(5) Uani 1 1 d . .
H14A H 0.4073 0.9319 0.8489 0.024 Uiso 1 1 calc R U
H14B H 0.4583 0.8840 0.7777 0.024 Uiso 1 1 calc R U
C15 C 0.11829(13) 1.00328(13) 0.64431(16) 0.0129(5) Uani 1 1 d . .
C16 C 0.13453(14) 1.14090(14) 0.62064(16) 0.0132(5) Uani 1 1 d . .
C17 C 0.21180(14) 1.13315(13) 0.65149(16) 0.0135(5) Uani 1 1 d . .
H17 H 0.2440 1.1762 0.6543 0.016 Uiso 1 1 calc R U
C18 C 0.23803(13) 1.06428(13) 0.67637(15) 0.0121(4) Uani 1 1 d . .
H18 H 0.2889 1.0597 0.6969 0.015 Uiso 1 1 calc R U

loop_
_atom_site_aniso_label
_atom_site_aniso_U_11
_atom_site_aniso_U_22
_atom_site_aniso_U_33
_atom_site_aniso_U_23
_atom_site_aniso_U_13
_atom_site_aniso_U_12
Br1 0.01828(12) 0.02355(13) 0.00912(11) 0.00194(9) -0.00182(9) 0.00088(11)
F1 0.0084(6) 0.0187(7) 0.0205(7) 0.0029(6) 0.0009(5) -0.0030(6)
O1 0.0216(9) 0.0115(7) 0.0085(7) 0.0006(6) -0.0006(6) 0.0048(7)
O2 0.0140(9) 0.0167(9) 0.0176(9) -0.0046(7) 0.0021(7) 0.0027(7)
O3 0.0196(9) 0.0173(9) 0.0279(11) -0.0040(8) 0.0116(8) -0.0036(8)
O4 0.0127(8) 0.0118(8) 0.0267(9) 0.0022(7) 0.0020(7) -0.0022(7)
O5 0.0133(9) 0.0187(9) 0.0301(10) 0.0036(8) -0.0010(8) 0.0025(7)
N1 0.0109(10) 0.0086(9) 0.0129(9) 0.0008(7) -0.0008(8) -0.0002(8)
N2 0.0134(9) 0.0089(9) 0.0178(10) 0.0020(8) 0.0007(8) 0.0014(8)
C1 0.0071(10) 0.0153(11) 0.0106(11) 0.0023(9) -0.0009(8) -0.0007(9)
C2 0.0107(11) 0.0112(11) 0.0119(11) -0.0020(9) -0.0004(9) 0.0018(9)
C3 0.0129(11) 0.0093(10) 0.0123(11) -0.0007(9) -0.0023(9) 0.0022(8)
C4 0.0124(11) 0.0102(11) 0.0109(10) 0.0008(8) -0.0027(8) -0.0007(9)
C5 0.0211(13) 0.0154(12) 0.0155(11) 0.0035(9) 0.0025(10) 0.0009(10)
C6 0.0142(12) 0.0098(11) 0.0111(11) 0.0001(9) 0.0013(9) 0.0016(9)
C7 0.0144(12) 0.0151(12) 0.0119(12) -0.0007(10) 0.0009(9) -0.0002(10)
C8 0.0125(11) 0.0117(12) 0.0168(12) -0.0002(10) 0.0015(9) -0.0036(9)
C9 0.0182(12) 0.0109(11) 0.0112(11) -0.0004(9) 0.0019(9) -0.0012(10)
Br2 0.02279(13) 0.02141(13) 0.01281(11) -0.00221(9) -0.00606(10) 0.00402(11)
F2 0.0178(8) 0.0074(6) 0.0357(9) 0.0004(6) -0.0055(7) -0.0034(6)
O6 0.0127(8) 0.0220(9) 0.0113(8) 0.0027(7) -0.0007(7) 0.0033(7)
O7 0.0161(9) 0.0127(9) 0.0223(9) 0.0003(7) 0.0041(7) 0.0030(7)
O8 0.0164(10) 0.0268(10) 0.0291(11) 0.0040(9) -0.0055(8) -0.0077(8)
O9 0.0103(8) 0.0124(8) 0.0305(10) 0.0010(7) -0.0015(8) -0.0025(7)
O10 0.0199(9) 0.0111(9) 0.0265(10) 0.0012(7) -0.0049(8) 0.0011(7)
N3 0.0100(9) 0.0106(9) 0.0136(9) 0.0015(8) 0.0001(8) -0.0003(7)
N4 0.0095(9) 0.0127(10) 0.0177(9) -0.0007(8) -0.0015(8) 0.0014(8)
C10 0.0130(11) 0.0073(10) 0.0170(11) 0.0016(9) -0.0020(10) -0.0023(9)
C11 0.0119(11) 0.0097(11) 0.0147(12) 0.0023(9) 0.0007(9) 0.0001(9)
C12 0.0128(11) 0.0146(11) 0.0152(12) 0.0043(10) -0.0011(9) 0.0016(9)
C13 0.0102(11) 0.0130(11) 0.0142(11) 0.0044(9) -0.0018(9) -0.0008(9)
C14 0.0145(11) 0.0244(13) 0.0209(12) 0.0049(11) -0.0051(10) -0.0022(11)
C15 0.0104(11) 0.0147(12) 0.0135(11) 0.0002(9) 0.0013(9) 0.0013(10)
C16 0.0150(12) 0.0146(12) 0.0099(11) -0.0023(9) 0.0005(9) -0.0004(9)
C17 0.0139(11) 0.0124(12) 0.0142(12) -0.0017(9) 0.0002(9) -0.0032(9)
C18 0.0103(10) 0.0171(12) 0.0091(10) -0.0015(8) 0.0016(9) -0.0035(9)

loop_
_atom_type_symbol
_atom_type_description
_atom_type_scat_dispersion_real
_atom_type_scat_dispersion_imag
_atom_type_scat_source
C C 0.0033 0.0016 'International Tables Vol C Tables 4.2.6.8 and 6.1.1.4'
H H 0.0000 0.0000 'International Tables Vol C Tables 4.2.6.8 and 6.1.1.4'
N N 0.0061 0.0033 'International Tables Vol C Tables 4.2.6.8 and 6.1.1.4'
O O 0.0106 0.0060 'International Tables Vol C Tables 4.2.6.8 and 6.1.1.4'
F F 0.0171 0.0103 'International Tables Vol C Tables 4.2.6.8 and 6.1.1.4'
Br Br -0.2901 2.4595 'International Tables Vol C Tables 4.2.6.8 and 6.1.1.4'

loop_
_geom_angle_atom_site_label_1
_geom_angle_atom_site_label_2
_geom_angle_atom_site_label_3
_geom_angle
C4 O1 C3 110.26(17)
C9 N1 C6 121.03(19)
C9 N1 C4 120.94(19)
C6 N1 C4 118.03(19)
C6 N2 C7 127.5(2)
F1 C1 C2 107.60(18)
F1 C1 C4 106.02(18)
C2 C1 C4 105.03(18)
F1 C1 Br1 108.16(15)
C2 C1 Br1 114.21(16)
C4 C1 Br1 115.30(15)
O2 C2 C1 115.70(19)
O2 C2 C3 114.88(19)
C1 C2 C3 101.09(18)
O1 C3 C5 109.92(19)
O1 C3 C2 104.75(17)
C5 C3 C2 112.96(19)
O1 C4 N1 107.73(17)
O1 C4 C1 105.61(17)
N1 C4 C1 116.64(18)
O3 C5 C3 112.12(19)
O4 C6 N2 122.6(2)
O4 C6 N1 122.6(2)
N2 C6 N1 114.8(2)
O5 C7 N2 119.7(2)
O5 C7 C8 126.4(2)
N2 C7 C8 113.9(2)
C9 C8 C7 119.7(2)
C8 C9 N1 122.8(2)
C13 O6 C12 109.92(18)
C18 N3 C15 122.1(2)
C18 N3 C13 121.59(19)
C15 N3 C13 116.28(19)
C15 N4 C16 127.2(2)
F2 C10 C11 108.13(19)
F2 C10 C13 106.50(18)
C11 C10 C13 103.73(18)
F2 C10 Br2 108.45(15)
C11 C10 Br2 113.70(16)
C13 C10 Br2 115.86(16)
O7 C11 C10 115.64(19)
O7 C11 C12 115.9(2)
C10 C11 C12 101.23(19)
O6 C12 C14 110.4(2)
O6 C12 C11 102.81(18)
C14 C12 C11 113.9(2)
O6 C13 N3 108.03(18)
O6 C13 C10 105.84(18)
N3 C13 C10 115.16(18)
O8 C14 C12 109.73(19)
O9 C15 N4 122.9(2)
O9 C15 N3 122.8(2)
N4 C15 N3 114.3(2)
O10 C16 N4 118.9(2)
O10 C16 C17 126.3(2)
N4 C16 C17 114.8(2)
C18 C17 C16 119.5(2)
C17 C18 N3 122.0(2)

loop_
_geom_bond_atom_site_label_1
_geom_bond_atom_site_label_2
_geom_bond_distance
Br1 C1 1.918(2)
F1 C1 1.389(3)
O1 C4 1.426(3)
O1 C3 1.445(3)
O2 C2 1.393(3)
O3 C5 1.415(3)
O4 C6 1.223(3)
O5 C7 1.218(3)
N1 C9 1.378(3)
N1 C6 1.389(3)
N1 C4 1.458(3)
N2 C6 1.369(3)
N2 C7 1.391(3)
C1 C2 1.527(3)
C1 C4 1.548(3)
C2 C3 1.528(3)
C3 C5 1.512(3)
C7 C8 1.444(3)
C8 C9 1.339(3)
Br2 C10 1.916(2)
F2 C10 1.387(3)
O6 C13 1.414(3)
O6 C12 1.447(3)
O7 C11 1.404(3)
O8 C14 1.410(3)
O9 C15 1.213(3)
O10 C16 1.232(3)
N3 C18 1.375(3)
N3 C15 1.388(3)
N3 C13 1.460(3)
N4 C15 1.375(3)
N4 C16 1.383(3)
C10 C11 1.518(3)
C10 C13 1.545(3)
C11 C12 1.523(3)
C12 C14 1.511(3)
C16 C17 1.441(3)
C17 C18 1.350(3)

loop_
_geom_hbond_atom_site_label_D
_geom_hbond_atom_site_label_H
_geom_hbond_atom_site_label_A
_geom_hbond_distance_DH
_geom_hbond_distance_HA
_geom_hbond_distance_DA
_geom_hbond_angle_DHA
_geom_hbond_site_symmetry_A
O2 H2O O5 0.97(3) 1.79(3) 2.734(2) 163(4) 6_456
O3 H3O O7 0.76(3) 1.99(3) 2.717(2) 160(3) 5_646
N2 H2N O9 0.88 2.04 2.860(3) 155.2 8_756
C5 H5A Br2 0.99 3.06 3.892(2) 142.6 7_556
C8 H8 F1 0.95 2.49 3.331(3) 147.3 6_556
O7 H7O O10 0.99(3) 1.66(3) 2.633(2) 166(4) 5_546
O8 H8O O3 0.80(3) 2.00(3) 2.791(3) 171(4) 8_676
N4 H4N O4 0.88 2.03 2.855(2) 154.7 8_576
C17 H17 F2 0.95 2.38 3.220(3) 147.6 5_556
C18 H18 O2 0.95 2.47 3.088(3) 122.9 6_466

loop_
_geom_torsion_atom_site_label_1
_geom_torsion_atom_site_label_2
_geom_torsion_atom_site_label_3
_geom_torsion_atom_site_label_4
_geom_torsion
F1 C1 C2 O2 42.4(3)
C4 C1 C2 O2 155.01(19)
Br1 C1 C2 O2 -77.7(2)
F1 C1 C2 C3 -82.4(2)
C4 C1 C2 C3 30.3(2)
Br1 C1 C2 C3 157.54(15)
C4 O1 C3 C5 151.16(18)
C4 O1 C3 C2 29.5(2)
O2 C2 C3 O1 -161.58(18)
C1 C2 C3 O1 -36.3(2)
O2 C2 C3 C5 78.8(3)
C1 C2 C3 C5 -155.88(19)
C3 O1 C4 N1 -134.92(18)
C3 O1 C4 C1 -9.6(2)
C9 N1 C4 O1 45.4(3)
C6 N1 C4 O1 -133.62(19)
C9 N1 C4 C1 -73.1(3)
C6 N1 C4 C1 107.9(2)
F1 C1 C4 O1 99.75(19)
C2 C1 C4 O1 -14.0(2)
Br1 C1 C4 O1 -140.63(15)
F1 C1 C4 N1 -140.64(19)
C2 C1 C4 N1 105.6(2)
Br1 C1 C4 N1 -21.0(3)
O1 C3 C5 O3 -67.8(2)
C2 C3 C5 O3 48.8(3)
C7 N2 C6 O4 -178.2(2)
C7 N2 C6 N1 1.8(3)
C9 N1 C6 O4 -177.3(2)
C4 N1 C6 O4 1.7(3)
C9 N1 C6 N2 2.7(3)
C4 N1 C6 N2 -178.32(19)
C6 N2 C7 O5 175.4(2)
C6 N2 C7 C8 -5.1(3)
O5 C7 C8 C9 -176.6(2)
N2 C7 C8 C9 4.0(3)
C7 C8 C9 N1 0.0(4)
C6 N1 C9 C8 -3.6(4)
C4 N1 C9 C8 177.5(2)
F2 C10 C11 O7 46.5(3)
C13 C10 C11 O7 159.27(19)
Br2 C10 C11 O7 -74.0(2)
F2 C10 C11 C12 -79.7(2)
C13 C10 C11 C12 33.1(2)
Br2 C10 C11 C12 159.84(15)
C13 O6 C12 C14 155.00(18)
C13 O6 C12 C11 33.2(2)
O7 C11 C12 O6 -166.23(18)
C10 C11 C12 O6 -40.3(2)
O7 C11 C12 C14 74.4(3)
C10 C11 C12 C14 -159.7(2)
C12 O6 C13 N3 -135.61(18)
C12 O6 C13 C10 -11.8(2)
C18 N3 C13 O6 32.3(3)
C15 N3 C13 O6 -150.78(19)
C18 N3 C13 C10 -85.7(3)
C15 N3 C13 C10 91.2(2)
F2 C10 C13 O6 99.5(2)
C11 C10 C13 O6 -14.4(2)
Br2 C10 C13 O6 -139.77(15)
F2 C10 C13 N3 -141.21(18)
C11 C10 C13 N3 104.8(2)
Br2 C10 C13 N3 -20.5(3)
O6 C12 C14 O8 -72.2(2)
C11 C12 C14 O8 42.8(3)
C16 N4 C15 O9 -176.2(2)
C16 N4 C15 N3 4.4(3)
C18 N3 C15 O9 179.0(2)
C13 N3 C15 O9 2.1(3)
C18 N3 C15 N4 -1.6(3)
C13 N3 C15 N4 -178.42(19)
C15 N4 C16 O10 175.9(2)
C15 N4 C16 C17 -4.6(4)
O10 C16 C17 C18 -178.6(2)
N4 C16 C17 C18 2.0(3)
C16 C17 C18 N3 0.3(4)
C15 N3 C18 C17 -0.6(3)
C13 N3 C18 C17 176.1(2)
